data_4301279
loop_
_publ_author_name
'Nabanita Sadhukhan'
'Jitendra K. Bera'

_publ_contact_author_address
;
Department of Chemistry
IIT Kanpur 208016 INDIA
;
_publ_contact_author_email ' jbera@iitk.ac.in '
_publ_contact_author_fax ' +91 512 259 7436'
_publ_contact_author_name ' Jitendra K. Bera '
_publ_contact_author_phone ' +91 512 259 7336'
_publ_section_title
;
Mixed-Metal Assemblies Involving Ferrocene-Naphthyridine Hybrids
;
_journal_name_full 'Inorganic Chemistry'
_journal_page_first 978
_journal_page_last 990
_journal_paper_doi 10.1021/ic801586d
_journal_volume 48
_journal_year 2009
_chemical_formula_moiety 'C36 H28 Cu Fe2 N4, 2(N O3)'
_chemical_formula_sum 'C36 H28 Cu Fe2 N6 O6'
_chemical_formula_weight 815.88
_chemical_name_systematic
;
 ?
;
_space_group_IT_number 14
_symmetry_cell_setting monoclinic
_symmetry_space_group_name_Hall '-P 2yn'
_symmetry_space_group_name_H-M 'P 1 21/n 1'
_atom_sites_solution_hydrogens geom
_atom_sites_solution_primary direct
_atom_sites_solution_secondary difmap
_audit_creation_method SHELXL-97
_cell_angle_alpha 90.00
_cell_angle_beta 95.6660(10)
_cell_angle_gamma 90.00
_cell_formula_units_Z 4
_cell_length_a 12.4048(8)
_cell_length_b 16.6158(10)
_cell_length_c 15.8849(10)
_cell_measurement_temperature 100(2)
_cell_measurement_theta_max 24.71
_cell_measurement_theta_min 1.99
_cell_volume 3258.1(4)
_computing_cell_refinement 'Bruker SAINT'
_computing_data_collection 'Bruker APEX'
_computing_data_reduction 'Bruker SAINT'
_computing_molecular_graphics ORTEP
_computing_publication_material ciftab
_computing_structure_refinement 'SHELXL-97 (Sheldrick, 1997)'
_computing_structure_solution 'SHELXS-97 (Sheldrick, 1990)'
_diffrn_ambient_temperature 100(2)
_diffrn_measured_fraction_theta_full 0.999
_diffrn_measured_fraction_theta_max 0.999
_diffrn_measurement_device_type 'Bruker SMART APEX'
_diffrn_measurement_method 'omega scans'
_diffrn_radiation_monochromator graphite
_diffrn_radiation_source 'fine-focus sealed tube'
_diffrn_radiation_type MoK\a
_diffrn_radiation_wavelength 0.71073
_diffrn_reflns_av_R_equivalents 0.0310
_diffrn_reflns_av_sigmaI/netI 0.0359
_diffrn_reflns_limit_h_max 14
_diffrn_reflns_limit_h_min -14
_diffrn_reflns_limit_k_max 19
_diffrn_reflns_limit_k_min -16
_diffrn_reflns_limit_l_max 18
_diffrn_reflns_limit_l_min -15
_diffrn_reflns_number 16297
_diffrn_reflns_theta_full 24.71
_diffrn_reflns_theta_max 24.71
_diffrn_reflns_theta_min 1.99
_exptl_absorpt_coefficient_mu 1.584
_exptl_absorpt_correction_T_max 0.7423
_exptl_absorpt_correction_T_min 0.6743
_exptl_absorpt_correction_type empirical
_exptl_absorpt_process_details SADABS
_exptl_crystal_colour Red
_exptl_crystal_density_diffrn 1.663
_exptl_crystal_density_method 'not measured'
_exptl_crystal_description Block
_exptl_crystal_F_000 1660
_exptl_crystal_size_max 0.27
_exptl_crystal_size_mid 0.26
_exptl_crystal_size_min 0.20
_refine_diff_density_max 0.892
_refine_diff_density_min -0.307
_refine_diff_density_rms 0.076
_refine_ls_extinction_method none
_refine_ls_goodness_of_fit_ref 1.053
_refine_ls_hydrogen_treatment constr
_refine_ls_matrix_type full
_refine_ls_number_parameters 460
_refine_ls_number_reflns 5554
_refine_ls_number_restraints 0
_refine_ls_restrained_S_all 1.053
_refine_ls_R_factor_all 0.0399
_refine_ls_R_factor_gt 0.0346
_refine_ls_shift/su_max 0.001
_refine_ls_shift/su_mean 0.000
_refine_ls_structure_factor_coef Fsqd
_refine_ls_weighting_details 'calc w=1/[\s^2^(Fo^2^)+(0.0360P)^2^+3.3003P] where P=(Fo^2^+2Fc^2^)/3'
_refine_ls_weighting_scheme calc
_refine_ls_wR_factor_gt 0.0792
_refine_ls_wR_factor_ref 0.0816
_reflns_number_gt 4914
_reflns_number_total 5554
_reflns_threshold_expression >2sigma(I)
_cod_data_source_file ic801586d_si_002_2.cif
_cod_data_source_block compound2
_cod_depositor_comments
;
The following automatic conversions were performed:
'_symmetry_cell_setting' value 'Monoclinic' changed to 'monoclinic'
according to '/home/saulius/struct/CIF-dictionaries/cif_core.dic'
dictionary named 'cif_core.dic' version 2.4.1 from 2010-06-29.

Automatic conversion script
Id: cif_fix_enum 1527 2010-12-29 10:47:43Z saulius 

The following automatic conversions were performed:

'_refine_ls_hydrogen_treatment' value 'constrained' was replaced with
the value 'constr' as specified in the replacement file
'src/cod-tools/trunk/data/replacement-values/replacement_values.lst'.

Automatic conversion script
Id: cif_fix_values 5376 2017-05-30 11:51:03Z andrius 
;
_cod_original_sg_symbol_H-M 'P 21/n'
_cod_database_code 4301279

loop_
_symmetry_equiv_pos_as_xyz
'x, y, z'
'-x+1/2, y+1/2, -z+1/2'
'-x, -y, -z'
'x-1/2, -y-1/2, z-1/2'

loop_
_atom_site_label
_atom_site_type_symbol
_atom_site_fract_x
_atom_site_fract_y
_atom_site_fract_z
_atom_site_U_iso_or_equiv
_atom_site_adp_type
_atom_site_occupancy
_atom_site_symmetry_multiplicity
_atom_site_calc_flag
_atom_site_refinement_flags
_atom_site_disorder_assembly
_atom_site_disorder_group
Cu1 Cu 0.41005(3) 0.23551(2) 0.51350(2) 0.01410(10) Uani 1 1 d . . .
Fe1 Fe 0.49317(3) 0.05270(2) 0.22408(3) 0.01617(11) Uani 1 1 d . . .
Fe2 Fe 0.46947(3) 0.33222(2) 0.88388(2) 0.01457(11) Uani 1 1 d . . .
N2 N 0.47488(18) 0.24619(13) 0.36018(14) 0.0149(5) Uani 1 1 d . . .
N1 N 0.50751(18) 0.32303(13) 0.47907(14) 0.0143(5) Uani 1 1 d . . .
N3 N 0.53762(18) 0.16817(13) 0.55308(14) 0.0142(5) Uani 1 1 d . . .
N4 N 0.55086(18) 0.25367(14) 0.66664(14) 0.0143(5) Uani 1 1 d . . .
C26 C 0.6015(2) 0.27770(17) 0.73977(17) 0.0146(6) Uani 1 1 d . . .
C24 C 0.7391(2) 0.17584(17) 0.73833(18) 0.0185(6) Uani 1 1 d . . .
H24 H 0.8028 0.1500 0.7632 0.022 Uiso 1 1 calc R . .
C25 C 0.6975(2) 0.23908(17) 0.77740(18) 0.0177(6) Uani 1 1 d . . .
H25 H 0.7319 0.2579 0.8298 0.021 Uiso 1 1 calc R . .
C1 C 0.5526(2) 0.38539(17) 0.52125(18) 0.0168(6) Uani 1 1 d . . .
H1 H 0.5396 0.3928 0.5787 0.020 Uiso 1 1 calc R . .
C9 C 0.4289(2) 0.16346(16) 0.23910(18) 0.0153(6) Uani 1 1 d . . .
C4 C 0.5918(2) 0.36457(17) 0.35497(18) 0.0163(6) Uani 1 1 d . . .
C20 C 0.6643(2) 0.06163(17) 0.53831(19) 0.0205(7) Uani 1 1 d . . .
H20 H 0.6865 0.0176 0.5059 0.025 Uiso 1 1 calc R . .
C11 C 0.3607(2) 0.07158(18) 0.13832(19) 0.0225(7) Uani 1 1 d . . .
H11 H 0.3442 0.0445 0.0860 0.027 Uiso 1 1 calc R . .
C5 C 0.5260(2) 0.31170(16) 0.39668(17) 0.0140(6) Uani 1 1 d . . .
C22 C 0.6876(2) 0.14816(16) 0.66023(18) 0.0157(6) Uani 1 1 d . . .
C13 C 0.3691(2) 0.10379(17) 0.27994(18) 0.0178(6) Uani 1 1 d . . .
H13 H 0.3591 0.1019 0.3384 0.021 Uiso 1 1 calc R . .
C3 C 0.6375(2) 0.43067(17) 0.40127(19) 0.0200(6) Uani 1 1 d . . .
H3 H 0.6813 0.4682 0.3750 0.024 Uiso 1 1 calc R . .
C27 C 0.5555(2) 0.34612(17) 0.78174(17) 0.0154(6) Uani 1 1 d . . .
C30 C 0.4314(2) 0.43883(17) 0.82166(19) 0.0209(7) Uani 1 1 d . . .
H30 H 0.3672 0.4697 0.8234 0.025 Uiso 1 1 calc R . .
C33 C 0.5168(2) 0.26689(18) 0.98979(18) 0.0212(7) Uani 1 1 d . . .
H33 H 0.5866 0.2687 1.0203 0.025 Uiso 1 1 calc R . .
C2 C 0.6187(2) 0.44069(17) 0.48377(19) 0.0200(6) Uani 1 1 d . . .
H2 H 0.6502 0.4847 0.5156 0.024 Uiso 1 1 calc R . .
C36 C 0.3754(2) 0.23190(18) 0.8937(2) 0.0235(7) Uani 1 1 d . . .
H36 H 0.3334 0.2060 0.8483 0.028 Uiso 1 1 calc R . .
C35 C 0.3398(2) 0.29468(19) 0.9444(2) 0.0254(7) Uani 1 1 d . . .
H35 H 0.2695 0.3180 0.9392 0.030 Uiso 1 1 calc R . .
C32 C 0.4842(2) 0.21438(17) 0.92218(19) 0.0208(6) Uani 1 1 d . . .
H32 H 0.5278 0.1742 0.8998 0.025 Uiso 1 1 calc R . .
C29 C 0.5275(2) 0.44688(17) 0.87741(18) 0.0202(6) Uani 1 1 d . . .
H29 H 0.5385 0.4842 0.9228 0.024 Uiso 1 1 calc R . .
C28 C 0.6042(2) 0.38994(17) 0.85411(18) 0.0182(6) Uani 1 1 d . . .
H28 H 0.6751 0.3820 0.8813 0.022 Uiso 1 1 calc R . .
C19 C 0.5721(2) 0.10628(17) 0.51041(18) 0.0181(6) Uani 1 1 d . . .
H19 H 0.5323 0.0916 0.4585 0.022 Uiso 1 1 calc R . .
C7 C 0.5561(2) 0.28076(17) 0.23337(18) 0.0199(6) Uani 1 1 d . . .
H7 H 0.5659 0.2677 0.1764 0.024 Uiso 1 1 calc R . .
C21 C 0.7220(2) 0.08238(17) 0.61306(19) 0.0194(6) Uani 1 1 d . . .
H21 H 0.7848 0.0527 0.6332 0.023 Uiso 1 1 calc R . .
C23 C 0.5937(2) 0.19007(16) 0.62776(17) 0.0135(6) Uani 1 1 d . . .
C8 C 0.4880(2) 0.23126(17) 0.27995(17) 0.0154(6) Uani 1 1 d . . .
C34 C 0.4271(3) 0.31673(19) 1.00425(19) 0.0251(7) Uani 1 1 d . . .
H34 H 0.4260 0.3573 1.0463 0.030 Uiso 1 1 calc R . .
C31 C 0.4478(2) 0.37683(17) 0.76303(18) 0.0189(6) Uani 1 1 d . . .
H31 H 0.3963 0.3587 0.7189 0.023 Uiso 1 1 calc R . .
C16 C 0.5953(3) -0.02280(19) 0.1693(2) 0.0279(7) Uani 1 1 d . . .
H16 H 0.5875 -0.0398 0.1120 0.033 Uiso 1 1 calc R . .
C14 C 0.6436(2) 0.0499(2) 0.2892(2) 0.0274(7) Uani 1 1 d . . .
H14 H 0.6741 0.0901 0.3269 0.033 Uiso 1 1 calc R . .
C15 C 0.6516(2) 0.04693(19) 0.2016(2) 0.0284(8) Uani 1 1 d . . .
H15 H 0.6881 0.0848 0.1697 0.034 Uiso 1 1 calc R . .
C6 C 0.6063(2) 0.34590(18) 0.27024(19) 0.0217(7) Uani 1 1 d . . .
H6 H 0.6510 0.3788 0.2393 0.026 Uiso 1 1 calc R . .
C12 C 0.3275(2) 0.04789(18) 0.21722(19) 0.0208(6) Uani 1 1 d . . .
H12 H 0.2845 0.0021 0.2268 0.025 Uiso 1 1 calc R . .
C17 C 0.5531(3) -0.06239(18) 0.2376(2) 0.0248(7) Uani 1 1 d . . .
H17 H 0.5122 -0.1108 0.2343 0.030 Uiso 1 1 calc R . .
C18 C 0.5826(2) -0.01714(19) 0.3119(2) 0.0257(7) Uani 1 1 d . . .
H18 H 0.5646 -0.0296 0.3671 0.031 Uiso 1 1 calc R . .
C10 C 0.4229(2) 0.14279(18) 0.15101(18) 0.0218(7) Uani 1 1 d . . .
H10 H 0.4551 0.1719 0.1085 0.026 Uiso 1 1 calc R . .
O1 O 0.28039(15) 0.29538(12) 0.46829(12) 0.0194(4) Uani 1 1 d . . .
O4 O 0.31942(15) 0.13566(12) 0.50631(13) 0.0213(5) Uani 1 1 d . . .
O3 O 0.32312(16) 0.37485(12) 0.57490(12) 0.0222(5) Uani 1 1 d . . .
O6 O 0.27139(19) 0.18958(13) 0.62154(13) 0.0303(5) Uani 1 1 d . . .
N5 N 0.26485(19) 0.36091(14) 0.50877(16) 0.0194(5) Uani 1 1 d . . .
N6 N 0.25891(19) 0.13504(15) 0.56860(15) 0.0202(6) Uani 1 1 d . . .
O5 O 0.19297(16) 0.08039(12) 0.57142(14) 0.0253(5) Uani 1 1 d . . .
O2 O 0.19279(18) 0.40697(13) 0.47985(17) 0.0385(6) Uani 1 1 d . . .

loop_
_atom_site_aniso_label
_atom_site_aniso_U_11
_atom_site_aniso_U_22
_atom_site_aniso_U_33
_atom_site_aniso_U_23
_atom_site_aniso_U_13
_atom_site_aniso_U_12
Cu1 0.01621(18) 0.01338(19) 0.01284(18) 0.00055(13) 0.00202(14) -0.00293(14)
Fe1 0.0168(2) 0.0139(2) 0.0184(2) -0.00174(16) 0.00502(17) -0.00166(17)
Fe2 0.0159(2) 0.0139(2) 0.0145(2) -0.00137(16) 0.00403(16) -0.00087(16)
N2 0.0152(12) 0.0141(12) 0.0157(13) 0.0012(10) 0.0030(10) -0.0002(10)
N1 0.0150(12) 0.0139(12) 0.0142(12) 0.0018(9) 0.0020(10) -0.0003(10)
N3 0.0173(12) 0.0126(12) 0.0130(12) 0.0013(9) 0.0030(10) -0.0021(10)
N4 0.0165(12) 0.0175(13) 0.0089(11) 0.0019(9) 0.0023(9) 0.0003(10)
C26 0.0149(14) 0.0169(15) 0.0127(14) 0.0046(11) 0.0044(11) -0.0028(12)
C24 0.0146(14) 0.0174(16) 0.0233(16) 0.0074(12) 0.0002(12) 0.0013(12)
C25 0.0183(15) 0.0195(16) 0.0152(15) 0.0037(12) 0.0007(12) -0.0023(12)
C1 0.0152(14) 0.0157(15) 0.0190(15) -0.0018(12) -0.0016(12) 0.0010(12)
C9 0.0155(14) 0.0127(15) 0.0174(15) 0.0018(11) 0.0005(12) 0.0050(11)
C4 0.0123(13) 0.0140(15) 0.0231(16) 0.0028(12) 0.0052(12) 0.0019(11)
C20 0.0256(16) 0.0147(15) 0.0228(16) -0.0019(12) 0.0096(13) 0.0001(13)
C11 0.0227(15) 0.0249(17) 0.0183(16) -0.0034(13) -0.0067(13) -0.0024(13)
C5 0.0120(13) 0.0126(14) 0.0174(15) 0.0013(11) 0.0016(11) 0.0012(11)
C22 0.0176(14) 0.0132(14) 0.0170(15) 0.0039(11) 0.0058(12) -0.0012(12)
C13 0.0156(14) 0.0209(16) 0.0170(15) 0.0000(12) 0.0022(12) 0.0041(12)
C3 0.0161(14) 0.0152(15) 0.0296(17) 0.0039(13) 0.0067(13) -0.0033(12)
C27 0.0184(14) 0.0173(15) 0.0110(14) 0.0029(11) 0.0044(11) -0.0009(12)
C30 0.0255(16) 0.0157(15) 0.0222(16) 0.0036(12) 0.0069(13) 0.0058(13)
C33 0.0264(16) 0.0227(16) 0.0151(15) 0.0067(12) 0.0044(13) -0.0030(13)
C2 0.0173(14) 0.0140(15) 0.0279(17) -0.0027(12) -0.0018(13) -0.0026(12)
C36 0.0217(16) 0.0175(16) 0.0317(18) 0.0010(13) 0.0048(14) -0.0073(13)
C35 0.0214(16) 0.0227(17) 0.0343(19) 0.0049(14) 0.0139(14) 0.0015(13)
C32 0.0258(16) 0.0147(15) 0.0232(16) 0.0033(12) 0.0090(13) 0.0009(13)
C29 0.0291(16) 0.0135(15) 0.0193(16) -0.0033(12) 0.0081(13) -0.0077(13)
C28 0.0185(15) 0.0217(16) 0.0152(15) 0.0004(12) 0.0058(12) -0.0063(12)
C19 0.0244(16) 0.0143(15) 0.0164(15) -0.0012(12) 0.0057(12) -0.0050(12)
C7 0.0260(16) 0.0188(16) 0.0159(15) 0.0003(12) 0.0081(13) -0.0012(13)
C21 0.0184(14) 0.0147(15) 0.0266(17) 0.0047(12) 0.0090(13) 0.0015(12)
C23 0.0141(13) 0.0125(14) 0.0148(14) 0.0036(11) 0.0052(11) -0.0021(11)
C8 0.0140(14) 0.0154(15) 0.0168(15) 0.0025(11) 0.0020(11) 0.0040(12)
C34 0.0382(19) 0.0201(17) 0.0196(16) 0.0012(13) 0.0158(14) 0.0003(14)
C31 0.0224(15) 0.0211(16) 0.0132(15) 0.0009(12) 0.0013(12) 0.0016(13)
C16 0.0307(17) 0.0243(18) 0.0312(18) -0.0065(14) 0.0158(15) 0.0057(14)
C14 0.0154(15) 0.0296(18) 0.0363(19) -0.0056(15) -0.0014(14) 0.0033(13)
C15 0.0203(16) 0.0260(18) 0.041(2) 0.0021(15) 0.0149(15) 0.0009(14)
C6 0.0239(16) 0.0183(16) 0.0246(17) 0.0043(13) 0.0111(13) -0.0033(13)
C12 0.0149(14) 0.0209(16) 0.0264(17) -0.0009(13) 0.0007(12) -0.0025(12)
C17 0.0297(17) 0.0127(16) 0.0332(18) -0.0028(13) 0.0095(14) 0.0042(13)
C18 0.0280(17) 0.0232(17) 0.0262(17) 0.0023(13) 0.0041(14) 0.0089(14)
C10 0.0281(16) 0.0214(16) 0.0157(15) 0.0039(12) 0.0022(13) 0.0003(13)
O1 0.0208(10) 0.0192(11) 0.0176(11) -0.0024(9) -0.0004(8) -0.0003(9)
O4 0.0181(10) 0.0186(11) 0.0286(12) 0.0007(9) 0.0088(9) -0.0027(9)
O3 0.0219(11) 0.0242(12) 0.0202(11) -0.0057(9) -0.0001(9) -0.0006(9)
O6 0.0449(14) 0.0238(12) 0.0231(12) -0.0014(10) 0.0078(10) -0.0027(11)
N5 0.0172(12) 0.0164(13) 0.0237(14) 0.0026(11) -0.0018(11) -0.0042(11)
N6 0.0205(13) 0.0198(14) 0.0202(14) 0.0072(11) 0.0015(11) 0.0024(11)
O5 0.0219(11) 0.0201(12) 0.0345(13) 0.0097(9) 0.0059(10) -0.0080(10)
O2 0.0278(12) 0.0200(12) 0.0629(17) 0.0043(11) -0.0193(12) 0.0062(10)

loop_
_atom_type_symbol
_atom_type_description
_atom_type_scat_dispersion_real
_atom_type_scat_dispersion_imag
_atom_type_scat_source
C C 0.0033 0.0016 'International Tables Vol C Tables 4.2.6.8 and 6.1.1.4'
H H 0.0000 0.0000 'International Tables Vol C Tables 4.2.6.8 and 6.1.1.4'
N N 0.0061 0.0033 'International Tables Vol C Tables 4.2.6.8 and 6.1.1.4'
O O 0.0106 0.0060 'International Tables Vol C Tables 4.2.6.8 and 6.1.1.4'
Fe Fe 0.3463 0.8444 'International Tables Vol C Tables 4.2.6.8 and 6.1.1.4'
Cu Cu 0.3201 1.2651 'International Tables Vol C Tables 4.2.6.8 and 6.1.1.4'

loop_
_geom_angle_atom_site_label_1
_geom_angle_atom_site_label_2
_geom_angle_atom_site_label_3
_geom_angle
_geom_angle_site_symmetry_1
_geom_angle_site_symmetry_3
_geom_angle_publ_flag
O1 Cu1 N3 175.59(9) . . ?
O1 Cu1 O4 87.93(8) . . ?
N3 Cu1 O4 88.66(9) . . ?
O1 Cu1 N1 91.55(9) . . ?
N3 Cu1 N1 90.68(9) . . ?
O4 Cu1 N1 159.70(9) . . ?
C9 Fe1 C15 117.47(12) . . ?
C9 Fe1 C13 41.22(11) . . ?
C15 Fe1 C13 151.76(12) . . ?
C9 Fe1 C10 41.35(11) . . ?
C15 Fe1 C10 107.54(13) . . ?
C13 Fe1 C10 69.06(12) . . ?
C9 Fe1 C16 151.24(12) . . ?
C15 Fe1 C16 40.87(13) . . ?
C13 Fe1 C16 166.21(12) . . ?
C10 Fe1 C16 117.29(13) . . ?
C9 Fe1 C14 108.15(12) . . ?
C15 Fe1 C14 40.34(13) . . ?
C13 Fe1 C14 118.72(12) . . ?
C10 Fe1 C14 128.60(13) . . ?
C16 Fe1 C14 68.07(13) . . ?
C9 Fe1 C12 68.76(12) . . ?
C15 Fe1 C12 166.01(13) . . ?
C13 Fe1 C12 40.73(11) . . ?
C10 Fe1 C12 68.14(12) . . ?
C16 Fe1 C12 128.03(13) . . ?
C14 Fe1 C12 152.53(13) . . ?
C9 Fe1 C11 68.97(12) . . ?
C15 Fe1 C11 127.95(13) . . ?
C13 Fe1 C11 68.63(12) . . ?
C10 Fe1 C11 40.52(12) . . ?
C16 Fe1 C11 107.56(13) . . ?
C14 Fe1 C11 166.20(13) . . ?
C12 Fe1 C11 40.32(12) . . ?
C9 Fe1 C18 128.68(12) . . ?
C15 Fe1 C18 68.03(13) . . ?
C13 Fe1 C18 108.69(12) . . ?
C10 Fe1 C18 167.04(13) . . ?
C16 Fe1 C18 67.97(13) . . ?
C14 Fe1 C18 40.33(13) . . ?
C12 Fe1 C18 119.07(13) . . ?
C11 Fe1 C18 151.72(12) . . ?
C9 Fe1 C17 166.85(12) . . ?
C15 Fe1 C17 68.21(13) . . ?
C13 Fe1 C17 128.56(12) . . ?
C10 Fe1 C17 150.88(12) . . ?
C16 Fe1 C17 40.38(12) . . ?
C14 Fe1 C17 67.82(13) . . ?
C12 Fe1 C17 108.65(12) . . ?
C11 Fe1 C17 118.00(12) . . ?
C18 Fe1 C17 40.31(12) . . ?
C28 Fe2 C33 105.53(12) . . ?
C28 Fe2 C27 41.56(11) . . ?
C33 Fe2 C27 125.82(12) . . ?
C28 Fe2 C29 40.79(12) . . ?
C33 Fe2 C29 117.63(12) . . ?
C27 Fe2 C29 68.91(11) . . ?
C28 Fe2 C34 124.87(12) . . ?
C33 Fe2 C34 40.77(12) . . ?
C27 Fe2 C34 163.44(12) . . ?
C29 Fe2 C34 106.75(12) . . ?
C28 Fe2 C36 153.25(12) . . ?
C33 Fe2 C36 67.93(13) . . ?
C27 Fe2 C36 119.91(12) . . ?
C29 Fe2 C36 165.57(12) . . ?
C34 Fe2 C36 68.07(13) . . ?
C28 Fe2 C31 69.19(12) . . ?
C33 Fe2 C31 164.83(12) . . ?
C27 Fe2 C31 41.01(11) . . ?
C29 Fe2 C31 68.28(12) . . ?
C34 Fe2 C31 153.80(12) . . ?
C36 Fe2 C31 110.01(12) . . ?
C28 Fe2 C35 163.36(12) . . ?
C33 Fe2 C35 68.11(13) . . ?
C27 Fe2 C35 154.51(12) . . ?
C29 Fe2 C35 127.14(12) . . ?
C34 Fe2 C35 40.47(13) . . ?
C36 Fe2 C35 40.38(12) . . ?
C31 Fe2 C35 120.81(12) . . ?
C28 Fe2 C32 118.04(12) . . ?
C33 Fe2 C32 40.36(12) . . ?
C27 Fe2 C32 107.78(11) . . ?
C29 Fe2 C32 152.00(12) . . ?
C34 Fe2 C32 68.10(12) . . ?
C36 Fe2 C32 40.21(12) . . ?
C31 Fe2 C32 128.44(12) . . ?
C35 Fe2 C32 67.79(12) . . ?
C28 Fe2 C30 68.64(12) . . ?
C33 Fe2 C30 152.51(12) . . ?
C27 Fe2 C30 68.56(11) . . ?
C29 Fe2 C30 40.46(12) . . ?
C34 Fe2 C30 119.21(12) . . ?
C36 Fe2 C30 129.09(12) . . ?
C31 Fe2 C30 40.32(11) . . ?
C35 Fe2 C30 109.45(12) . . ?
C32 Fe2 C30 166.28(12) . . ?
C8 N2 C5 117.6(2) . . ?
C1 N1 C5 119.3(2) . . ?
C1 N1 Cu1 131.7(2) . . ?
C5 N1 Cu1 108.98(18) . . ?
C19 N3 C23 119.3(2) . . ?
C19 N3 Cu1 124.2(2) . . ?
C23 N3 Cu1 116.52(18) . . ?
C26 N4 C23 117.3(2) . . ?
N4 C26 C25 122.3(3) . . ?
N4 C26 C27 117.4(2) . . ?
C25 C26 C27 120.3(3) . . ?
C25 C24 C22 119.8(3) . . ?
C24 C25 C26 119.8(3) . . ?
N1 C1 C2 122.1(3) . . ?
C13 C9 C10 107.3(2) . . ?
C13 C9 C8 126.3(3) . . ?
C10 C9 C8 126.3(3) . . ?
C13 C9 Fe1 69.64(16) . . ?
C10 C9 Fe1 69.60(16) . . ?
C8 C9 Fe1 124.43(19) . . ?
C5 C4 C3 117.6(3) . . ?
C5 C4 C6 116.5(3) . . ?
C3 C4 C6 125.9(3) . . ?
C21 C20 C19 118.9(3) . . ?
C12 C11 C10 108.0(3) . . ?
C12 C11 Fe1 69.70(17) . . ?
C10 C11 Fe1 69.15(16) . . ?
N2 C5 N1 113.8(2) . . ?
N2 C5 C4 124.5(3) . . ?
N1 C5 C4 121.7(3) . . ?
C23 C22 C21 118.0(3) . . ?
C23 C22 C24 116.4(3) . . ?
C21 C22 C24 125.6(3) . . ?
C12 C13 C9 107.7(3) . . ?
C12 C13 Fe1 70.12(16) . . ?
C9 C13 Fe1 69.14(15) . . ?
C2 C3 C4 119.9(3) . . ?
C31 C27 C28 107.1(2) . . ?
C31 C27 C26 125.5(3) . . ?
C28 C27 C26 127.2(3) . . ?
C31 C27 Fe2 69.85(16) . . ?
C28 C27 Fe2 68.55(15) . . ?
C26 C27 Fe2 122.20(19) . . ?
C31 C30 C29 108.2(3) . . ?
C31 C30 Fe2 69.46(16) . . ?
C29 C30 Fe2 69.09(16) . . ?
C32 C33 C34 108.2(3) . . ?
C32 C33 Fe2 70.35(17) . . ?
C34 C33 Fe2 69.96(17) . . ?
C3 C2 C1 119.3(3) . . ?
C32 C36 C35 108.2(3) . . ?
C32 C36 Fe2 70.04(17) . . ?
C35 C36 Fe2 69.87(17) . . ?
C36 C35 C34 108.1(3) . . ?
C36 C35 Fe2 69.76(17) . . ?
C34 C35 Fe2 69.68(17) . . ?
C36 C32 C33 108.1(3) . . ?
C36 C32 Fe2 69.75(17) . . ?
C33 C32 Fe2 69.29(17) . . ?
C28 C29 C30 108.6(3) . . ?
C28 C29 Fe2 68.87(16) . . ?
C30 C29 Fe2 70.45(16) . . ?
C29 C28 C27 107.8(2) . . ?
C29 C28 Fe2 70.34(16) . . ?
C27 C28 Fe2 69.89(15) . . ?
N3 C19 C20 123.0(3) . . ?
C6 C7 C8 120.3(3) . . ?
C20 C21 C22 119.7(3) . . ?
N4 C23 N3 114.5(2) . . ?
N4 C23 C22 124.3(3) . . ?
N3 C23 C22 121.2(2) . . ?
N2 C8 C7 121.6(3) . . ?
N2 C8 C9 117.9(2) . . ?
C7 C8 C9 120.5(3) . . ?
C35 C34 C33 107.4(3) . . ?
C35 C34 Fe2 69.86(17) . . ?
C33 C34 Fe2 69.27(16) . . ?
C30 C31 C27 108.3(3) . . ?
C30 C31 Fe2 70.22(16) . . ?
C27 C31 Fe2 69.15(15) . . ?
C17 C16 C15 108.0(3) . . ?
C17 C16 Fe1 70.47(17) . . ?
C15 C16 Fe1 69.42(17) . . ?
C15 C14 C18 108.5(3) . . ?
C15 C14 Fe1 69.47(18) . . ?
C18 C14 Fe1 70.22(17) . . ?
C14 C15 C16 107.8(3) . . ?
C14 C15 Fe1 70.19(17) . . ?
C16 C15 Fe1 69.71(17) . . ?
C7 C6 C4 119.5(3) . . ?
C11 C12 C13 108.8(3) . . ?
C11 C12 Fe1 69.98(16) . . ?
C13 C12 Fe1 69.15(16) . . ?
C16 C17 C18 107.9(3) . . ?
C16 C17 Fe1 69.14(17) . . ?
C18 C17 Fe1 69.78(17) . . ?
C14 C18 C17 107.9(3) . . ?
C14 C18 Fe1 69.45(18) . . ?
C17 C18 Fe1 69.92(18) . . ?
C11 C10 C9 108.3(3) . . ?
C11 C10 Fe1 70.34(17) . . ?
C9 C10 Fe1 69.04(16) . . ?
N5 O1 Cu1 113.74(16) . . ?
N6 O4 Cu1 109.06(17) . . ?
O2 N5 O3 122.9(3) . . ?
O2 N5 O1 118.6(2) . . ?
O3 N5 O1 118.6(2) . . ?
O5 N6 O6 123.9(2) . . ?
O5 N6 O4 118.1(2) . . ?
O6 N6 O4 118.0(2) . . ?

loop_
_geom_bond_atom_site_label_1
_geom_bond_atom_site_label_2
_geom_bond_distance
_geom_bond_site_symmetry_2
_geom_bond_publ_flag
Cu1 O1 1.9658(19) . ?
Cu1 N3 1.989(2) . ?
Cu1 O4 2.001(2) . ?
Cu1 N1 2.001(2) . ?
Fe1 C9 2.029(3) . ?
Fe1 C15 2.034(3) . ?
Fe1 C13 2.036(3) . ?
Fe1 C10 2.037(3) . ?
Fe1 C16 2.038(3) . ?
Fe1 C14 2.044(3) . ?
Fe1 C12 2.049(3) . ?
Fe1 C11 2.052(3) . ?
Fe1 C18 2.054(3) . ?
Fe1 C17 2.055(3) . ?
Fe2 C28 2.023(3) . ?
Fe2 C33 2.039(3) . ?
Fe2 C27 2.041(3) . ?
Fe2 C29 2.043(3) . ?
Fe2 C34 2.049(3) . ?
Fe2 C36 2.049(3) . ?
Fe2 C31 2.051(3) . ?
Fe2 C35 2.051(3) . ?
Fe2 C32 2.053(3) . ?
Fe2 C30 2.060(3) . ?
N2 C8 1.324(4) . ?
N2 C5 1.360(3) . ?
N1 C1 1.327(4) . ?
N1 C5 1.364(4) . ?
N3 C19 1.325(4) . ?
N3 C23 1.364(3) . ?
N4 C26 1.327(4) . ?
N4 C23 1.359(4) . ?
C26 C25 1.431(4) . ?
C26 C27 1.462(4) . ?
C24 C25 1.349(4) . ?
C24 C22 1.415(4) . ?
C1 C2 1.403(4) . ?
C9 C13 1.431(4) . ?
C9 C10 1.436(4) . ?
C9 C8 1.461(4) . ?
C4 C5 1.408(4) . ?
C4 C3 1.409(4) . ?
C4 C6 1.410(4) . ?
C20 C21 1.369(4) . ?
C20 C19 1.398(4) . ?
C11 C12 1.413(4) . ?
C11 C10 1.416(4) . ?
C22 C23 1.411(4) . ?
C22 C21 1.414(4) . ?
C13 C12 1.421(4) . ?
C3 C2 1.364(4) . ?
C27 C31 1.433(4) . ?
C27 C28 1.442(4) . ?
C30 C31 1.417(4) . ?
C30 C29 1.419(4) . ?
C33 C32 1.412(4) . ?
C33 C34 1.424(4) . ?
C36 C32 1.410(4) . ?
C36 C35 1.415(4) . ?
C35 C34 1.418(5) . ?
C29 C28 1.417(4) . ?
C7 C6 1.353(4) . ?
C7 C8 1.435(4) . ?
C16 C17 1.413(4) . ?
C16 C15 1.422(4) . ?
C14 C15 1.406(5) . ?
C14 C18 1.412(5) . ?
C17 C18 1.416(4) . ?
O1 N5 1.289(3) . ?
O4 N6 1.300(3) . ?
O3 N5 1.237(3) . ?
O6 N6 1.236(3) . ?
N5 O2 1.231(3) . ?
N6 O5 1.226(3) . ?
